data_2017289
loop_
_publ_author_name
'Wang, Li-Li'
'Chang, Hong'
'Yang, En-Cui'

_publ_section_title
;
 Hydrogen-bonded zigzag chains in 2,2'-dithiodibenzoic
 acid--1,3-di-4-pyridylpropane (1/1)
;
_journal_coeditor_code FG3122
_journal_issue 9
_journal_name_full 'Acta Crystallographica Section C'
_journal_page_first o492
_journal_page_last o494
_journal_paper_doi 10.1107/S010827010903340X
_journal_volume 65
_journal_year 2009
_chemical_formula_iupac 'C14 H10 O4 S2 , C13 H14 N2'
_chemical_formula_moiety 'C14 H10 O4 S2 , C13 H14 N2'
_chemical_formula_sum 'C27 H24 N2 O4 S2'
_chemical_formula_weight 504.60
_chemical_name_systematic
;
2,2'-dithiodibenzoic acid--1,3-di-4-pyridylpropane (1/1)
;
_space_group_IT_number 14
_symmetry_cell_setting monoclinic
_symmetry_space_group_name_Hall '-P 2ybc'
_symmetry_space_group_name_H-M 'P 1 21/c 1'
_atom_sites_solution_hydrogens geom
_atom_sites_solution_primary direct
_atom_sites_solution_secondary difmap
_audit_creation_method SHELXL97
_cell_angle_alpha 90.00
_cell_angle_beta 100.3990(10)
_cell_angle_gamma 90.00
_cell_formula_units_Z 4
_cell_length_a 20.9613(13)
_cell_length_b 9.3021(5)
_cell_length_c 13.3790(8)
_cell_measurement_reflns_used 5139
_cell_measurement_temperature 296(2)
_cell_measurement_theta_max 27.36
_cell_measurement_theta_min 2.68
_cell_volume 2565.8(3)
_computing_cell_refinement 'SAINT (Bruker, 2001)'
_computing_data_collection 'SMART (Bruker, 2001)'
_computing_data_reduction 'SAINT (Bruker, 2001)'
_computing_molecular_graphics
;
SHELXTL (Sheldrick, 2008) and DIAMOND (Brandenburg & Berndt,
1999)
;
_computing_publication_material 'SHELXTL (Sheldrick, 2008)'
_computing_structure_refinement 'SHELXL97 (Sheldrick, 2008)'
_computing_structure_solution 'SHELXS97 (Sheldrick, 2008)'
_diffrn_ambient_temperature 296(2)
_diffrn_measured_fraction_theta_full 1.000
_diffrn_measured_fraction_theta_max 1.000
_diffrn_measurement_device_type 'Bruker SMART CCD area-detector'
_diffrn_measurement_method '\f and \w'
_diffrn_radiation_monochromator graphite
_diffrn_radiation_source 'fine-focus sealed tube'
_diffrn_radiation_type MoK\a
_diffrn_radiation_wavelength 0.71073
_diffrn_reflns_av_R_equivalents 0.0224
_diffrn_reflns_av_sigmaI/netI 0.0236
_diffrn_reflns_limit_h_max 24
_diffrn_reflns_limit_h_min -24
_diffrn_reflns_limit_k_max 6
_diffrn_reflns_limit_k_min -11
_diffrn_reflns_limit_l_max 15
_diffrn_reflns_limit_l_min -15
_diffrn_reflns_number 12563
_diffrn_reflns_theta_full 25.01
_diffrn_reflns_theta_max 25.01
_diffrn_reflns_theta_min 0.99
_exptl_absorpt_coefficient_mu 0.243
_exptl_absorpt_correction_T_max 0.9668
_exptl_absorpt_correction_T_min 0.9440
_exptl_absorpt_correction_type multi-scan
_exptl_absorpt_process_details '(SADABS; Sheldrick, 2002)'
_exptl_crystal_colour pale-yellow
_exptl_crystal_density_diffrn 1.306
_exptl_crystal_density_method 'not measured'
_exptl_crystal_description block
_exptl_crystal_F_000 1056
_exptl_crystal_size_max 0.24
_exptl_crystal_size_mid 0.23
_exptl_crystal_size_min 0.14
_refine_diff_density_max 0.231
_refine_diff_density_min -0.207
_refine_ls_extinction_method none
_refine_ls_goodness_of_fit_ref 1.079
_refine_ls_hydrogen_treatment constr
_refine_ls_matrix_type full
_refine_ls_number_parameters 318
_refine_ls_number_reflns 4508
_refine_ls_number_restraints 0
_refine_ls_restrained_S_all 1.079
_refine_ls_R_factor_all 0.0550
_refine_ls_R_factor_gt 0.0346
_refine_ls_shift/su_max 0.000
_refine_ls_shift/su_mean 0.000
_refine_ls_structure_factor_coef Fsqd
_refine_ls_weighting_details 'calc w = 1/[\s^2^(Fo^2^)+(0.0608P)^2^+0.4257P] where P=(Fo^2^+2Fc^2^)/3'
_refine_ls_weighting_scheme calc
_refine_ls_wR_factor_gt 0.0956
_refine_ls_wR_factor_ref 0.1172
_reflns_number_gt 3399
_reflns_number_total 4508
_reflns_threshold_expression I>2\s(I)
_cod_data_source_file fg3122.cif
_cod_data_source_block I
_cod_original_sg_symbol_H-M 'P 21/c'
_cod_database_code 2017289
_cod_database_fobs_code 2017289

loop_
_symmetry_equiv_pos_as_xyz
'x, y, z'
'-x, y+1/2, -z+1/2'
'-x, -y, -z'
'x, -y-1/2, z-1/2'

loop_
_atom_site_type_symbol
_atom_site_label
_atom_site_fract_x
_atom_site_fract_y
_atom_site_fract_z
_atom_site_U_iso_or_equiv
_atom_site_adp_type
_atom_site_calc_flag
_atom_site_refinement_flags
_atom_site_occupancy
_atom_site_disorder_assembly
_atom_site_disorder_group
S S1 0.79794(3) 0.50222(6) 0.43112(4) 0.05352(18) Uani d . 1 . .
S S2 0.69963(3) 0.52406(7) 0.41760(5) 0.05959(19) Uani d . 1 . .
O O1 0.97759(7) 0.25743(17) 0.48239(12) 0.0593(4) Uani d . 1 . .
H H1 1.0009 0.2826 0.4425 0.089 Uiso calc R 1 . .
O O2 0.92221(7) 0.45284(17) 0.42348(12) 0.0597(4) Uani d . 1 . .
O O3 0.57347(9) 0.5632(2) 0.37477(19) 0.1046(7) Uani d . 1 . .
O O4 0.52542(9) 0.7740(2) 0.3773(2) 0.1032(7) Uani d . 1 . .
H H4' 0.4955 0.7319 0.3411 0.155 Uiso calc R 1 . .
N N1 0.04598(8) 0.32215(19) 0.34271(12) 0.0481(4) Uani d . 1 . .
N N2 0.42580(10) 0.6473(3) 0.26945(19) 0.0853(7) Uani d . 1 . .
C C1 0.12821(10) 0.4185(2) 0.07801(15) 0.0506(5) Uani d . 1 . .
H H1A 0.0963 0.4699 0.0295 0.061 Uiso calc R 1 . .
H H1B 0.1380 0.3292 0.0465 0.061 Uiso calc R 1 . .
C C2 0.19002(10) 0.5090(2) 0.10170(15) 0.0483(5) Uani d . 1 . .
H H2A 0.2047 0.5316 0.0387 0.058 Uiso calc R 1 . .
H H2B 0.1804 0.5988 0.1327 0.058 Uiso calc R 1 . .
C C3 0.24366(10) 0.4326(2) 0.17221(16) 0.0527(5) Uani d . 1 . .
H H3A 0.2280 0.4102 0.2343 0.063 Uiso calc R 1 . .
H H3B 0.2517 0.3419 0.1409 0.063 Uiso calc R 1 . .
C C4 0.03926(10) 0.4510(2) 0.29882(16) 0.0491(5) Uani d . 1 . .
H H4 0.0158 0.5208 0.3264 0.059 Uiso calc R 1 . .
C C5 0.06527(10) 0.4862(2) 0.21468(16) 0.0485(5) Uani d . 1 . .
H H5 0.0598 0.5783 0.1875 0.058 Uiso calc R 1 . .
C C6 0.09958(9) 0.3845(2) 0.17048(14) 0.0426(5) Uani d . 1 . .
C C7 0.10602(10) 0.2502(2) 0.21587(16) 0.0513(5) Uani d . 1 . .
H H7 0.1282 0.1776 0.1889 0.062 Uiso calc R 1 . .
C C8 0.07943(10) 0.2245(2) 0.30104(17) 0.0548(5) Uani d . 1 . .
H H8 0.0852 0.1341 0.3310 0.066 Uiso calc R 1 . .
C C9 0.41408(13) 0.5147(3) 0.2988(3) 0.0933(10) Uani d . 1 . .
H H9 0.4468 0.4670 0.3427 0.112 Uiso calc R 1 . .
C C10 0.35668(12) 0.4449(3) 0.2680(2) 0.0745(7) Uani d . 1 . .
H H10 0.3508 0.3532 0.2925 0.089 Uiso calc R 1 . .
C C11 0.30750(10) 0.5092(2) 0.20091(16) 0.0503(5) Uani d . 1 . .
C C12 0.32103(11) 0.6430(3) 0.16628(19) 0.0634(6) Uani d . 1 . .
H H12 0.2903 0.6898 0.1185 0.076 Uiso calc R 1 . .
C C13 0.37976(12) 0.7081(3) 0.2018(2) 0.0790(8) Uani d . 1 . .
H H13 0.3874 0.7987 0.1771 0.095 Uiso calc R 1 . .
C C14 0.88198(9) 0.3087(2) 0.54383(14) 0.0416(4) Uani d . 1 . .
C C15 0.82086(9) 0.3749(2) 0.53162(14) 0.0420(4) Uani d . 1 . .
C C16 0.77903(11) 0.3373(2) 0.59685(16) 0.0516(5) Uani d . 1 . .
H H16 0.7383 0.3801 0.5896 0.062 Uiso calc R 1 . .
C C17 0.79756(11) 0.2367(2) 0.67258(16) 0.0558(6) Uani d . 1 . .
H H17 0.7690 0.2121 0.7155 0.067 Uiso calc R 1 . .
C C18 0.85734(11) 0.1725(2) 0.68548(16) 0.0539(5) Uani d . 1 . .
H H18 0.8696 0.1059 0.7372 0.065 Uiso calc R 1 . .
C C19 0.89902(10) 0.2081(2) 0.62092(14) 0.0471(5) Uani d . 1 . .
H H19 0.9394 0.1640 0.6290 0.057 Uiso calc R 1 . .
C C20 0.92901(9) 0.3468(2) 0.47711(14) 0.0436(5) Uani d . 1 . .
C C21 0.62873(10) 0.7470(2) 0.47683(18) 0.0570(6) Uani d . 1 . .
C C22 0.68896(10) 0.6785(2) 0.49235(16) 0.0492(5) Uani d . 1 . .
C C23 0.73932(10) 0.7353(2) 0.56369(16) 0.0547(6) Uani d . 1 . .
H H23 0.7797 0.6908 0.5748 0.066 Uiso calc R 1 . .
C C24 0.72980(13) 0.8566(3) 0.61777(19) 0.0680(7) Uani d . 1 . .
H H24 0.7637 0.8927 0.6656 0.082 Uiso calc R 1 . .
C C25 0.67106(14) 0.9249(3) 0.6021(2) 0.0822(8) Uani d . 1 . .
H H25 0.6651 1.0074 0.6386 0.099 Uiso calc R 1 . .
C C26 0.62084(13) 0.8701(3) 0.5317(2) 0.0772(8) Uani d . 1 . .
H H26 0.5809 0.9165 0.5208 0.093 Uiso calc R 1 . .
C C27 0.57309(11) 0.6861(3) 0.4040(2) 0.0703(7) Uani d . 1 . .

loop_
_atom_site_aniso_label
_atom_site_aniso_U_11
_atom_site_aniso_U_22
_atom_site_aniso_U_33
_atom_site_aniso_U_12
_atom_site_aniso_U_13
_atom_site_aniso_U_23
S1 0.0477(3) 0.0638(4) 0.0493(3) 0.0061(2) 0.0092(2) 0.0104(3)
S2 0.0445(3) 0.0669(4) 0.0624(4) 0.0006(3) -0.0039(3) -0.0068(3)
O1 0.0488(9) 0.0664(10) 0.0666(10) 0.0105(7) 0.0209(7) 0.0134(8)
O2 0.0561(9) 0.0667(10) 0.0605(9) 0.0086(7) 0.0220(7) 0.0180(8)
O3 0.0548(11) 0.0892(15) 0.151(2) 0.0041(10) -0.0310(12) -0.0230(14)
O4 0.0528(11) 0.0819(14) 0.158(2) 0.0061(9) -0.0258(12) 0.0129(13)
N1 0.0417(9) 0.0539(11) 0.0491(10) -0.0026(8) 0.0090(7) -0.0023(8)
N2 0.0461(12) 0.0859(17) 0.1156(19) -0.0028(11) -0.0076(12) 0.0264(14)
C1 0.0512(12) 0.0580(13) 0.0417(11) -0.0022(10) 0.0062(9) -0.0024(10)
C2 0.0448(11) 0.0578(13) 0.0428(11) 0.0000(9) 0.0091(9) 0.0038(10)
C3 0.0521(13) 0.0531(13) 0.0524(12) 0.0008(10) 0.0080(10) 0.0008(10)
C4 0.0436(11) 0.0511(13) 0.0534(12) -0.0025(9) 0.0104(9) -0.0127(10)
C5 0.0447(11) 0.0451(12) 0.0553(12) 0.0003(9) 0.0078(10) -0.0001(10)
C6 0.0353(10) 0.0499(12) 0.0405(10) -0.0048(8) 0.0011(8) -0.0052(9)
C7 0.0498(12) 0.0484(13) 0.0584(13) 0.0031(9) 0.0165(10) -0.0044(10)
C8 0.0529(13) 0.0488(13) 0.0646(14) 0.0019(10) 0.0156(11) 0.0074(11)
C9 0.0456(15) 0.105(2) 0.119(3) -0.0019(14) -0.0118(15) 0.0431(19)
C10 0.0514(14) 0.0774(18) 0.0902(19) -0.0014(12) 0.0004(13) 0.0281(15)
C11 0.0408(11) 0.0574(13) 0.0539(12) 0.0065(9) 0.0115(9) 0.0028(10)
C12 0.0430(13) 0.0647(15) 0.0783(16) 0.0011(10) -0.0006(11) 0.0150(12)
C13 0.0490(14) 0.0683(17) 0.114(2) -0.0002(12) 0.0007(14) 0.0251(16)
C14 0.0446(11) 0.0433(11) 0.0356(10) -0.0057(9) 0.0039(8) -0.0056(9)
C15 0.0456(11) 0.0424(11) 0.0371(10) -0.0049(9) 0.0051(8) -0.0038(8)
C16 0.0498(12) 0.0555(13) 0.0518(12) -0.0011(10) 0.0155(10) -0.0035(10)
C17 0.0673(15) 0.0551(14) 0.0498(13) -0.0112(11) 0.0234(11) -0.0017(11)
C18 0.0727(16) 0.0477(12) 0.0422(11) -0.0015(11) 0.0127(10) 0.0026(10)
C19 0.0523(12) 0.0471(12) 0.0403(11) 0.0016(9) 0.0036(9) -0.0018(9)
C20 0.0408(11) 0.0515(13) 0.0373(10) -0.0033(9) 0.0037(8) -0.0037(9)
C21 0.0432(12) 0.0558(14) 0.0701(14) -0.0009(10) 0.0048(10) 0.0088(12)
C22 0.0429(11) 0.0502(12) 0.0532(12) -0.0049(9) 0.0051(9) 0.0084(10)
C23 0.0449(12) 0.0628(15) 0.0544(13) -0.0038(10) 0.0037(10) 0.0023(11)
C24 0.0678(16) 0.0638(16) 0.0688(16) -0.0091(13) 0.0025(13) -0.0053(13)
C25 0.082(2) 0.0646(17) 0.096(2) 0.0035(15) 0.0065(16) -0.0124(15)
C26 0.0615(16) 0.0653(17) 0.103(2) 0.0126(13) 0.0105(15) 0.0037(16)
C27 0.0412(13) 0.0676(17) 0.0968(19) 0.0018(12) -0.0022(12) 0.0140(15)

loop_
_atom_type_symbol
_atom_type_description
_atom_type_scat_dispersion_real
_atom_type_scat_dispersion_imag
_atom_type_scat_source
C C 0.0033 0.0016 'International Tables Vol C Tables 4.2.6.8 and 6.1.1.4'
H H 0.0000 0.0000 'International Tables Vol C Tables 4.2.6.8 and 6.1.1.4'
N N 0.0061 0.0033 'International Tables Vol C Tables 4.2.6.8 and 6.1.1.4'
O O 0.0106 0.0060 'International Tables Vol C Tables 4.2.6.8 and 6.1.1.4'
S S 0.1246 0.1234 'International Tables Vol C Tables 4.2.6.8 and 6.1.1.4'

loop_
_geom_angle_atom_site_label_1
_geom_angle_atom_site_label_2
_geom_angle_atom_site_label_3
_geom_angle_site_symmetry_1
_geom_angle_site_symmetry_3
_geom_angle
_geom_angle_publ_flag
C15 S1 S2 . . 105.16(7) ?
C22 S2 S1 . . 104.84(7) ?
C20 O1 H1 . . 109.5 ?
C27 O4 H4' . . 109.5 ?
C8 N1 C4 . . 116.86(18) ?
C13 N2 C9 . . 116.5(2) ?
C6 C1 C2 . . 113.23(16) ?
C6 C1 H1A . . 108.9 ?
C2 C1 H1A . . 108.9 ?
C6 C1 H1B . . 108.9 ?
C2 C1 H1B . . 108.9 ?
H1A C1 H1B . . 107.7 ?
C3 C2 C1 . . 112.21(18) ?
C3 C2 H2A . . 109.2 ?
C1 C2 H2A . . 109.2 ?
C3 C2 H2B . . 109.2 ?
C1 C2 H2B . . 109.2 ?
H2A C2 H2B . . 107.9 ?
C11 C3 C2 . . 117.71(18) ?
C11 C3 H3A . . 107.9 ?
C2 C3 H3A . . 107.9 ?
C11 C3 H3B . . 107.9 ?
C2 C3 H3B . . 107.9 ?
H3A C3 H3B . . 107.2 ?
N1 C4 C5 . . 123.31(19) ?
N1 C4 H4 . . 118.3 ?
C5 C4 H4 . . 118.3 ?
C4 C5 C6 . . 120.0(2) ?
C4 C5 H5 . . 120.0 ?
C6 C5 H5 . . 120.0 ?
C5 C6 C7 . . 116.49(18) ?
C5 C6 C1 . . 121.57(19) ?
C7 C6 C1 . . 121.94(18) ?
C8 C7 C6 . . 119.85(19) ?
C8 C7 H7 . . 120.1 ?
C6 C7 H7 . . 120.1 ?
N1 C8 C7 . . 123.4(2) ?
N1 C8 H8 . . 118.3 ?
C7 C8 H8 . . 118.3 ?
N2 C9 C10 . . 123.5(2) ?
N2 C9 H9 . . 118.3 ?
C10 C9 H9 . . 118.3 ?
C9 C10 C11 . . 120.5(2) ?
C9 C10 H10 . . 119.8 ?
C11 C10 H10 . . 119.8 ?
C12 C11 C10 . . 115.9(2) ?
C12 C11 C3 . . 124.81(19) ?
C10 C11 C3 . . 119.2(2) ?
C11 C12 C13 . . 120.5(2) ?
C11 C12 H12 . . 119.7 ?
C13 C12 H12 . . 119.7 ?
N2 C13 C12 . . 122.9(2) ?
N2 C13 H13 . . 118.5 ?
C12 C13 H13 . . 118.5 ?
C19 C14 C15 . . 119.23(18) ?
C19 C14 C20 . . 119.76(18) ?
C15 C14 C20 . . 121.00(17) ?
C16 C15 C14 . . 118.86(18) ?
C16 C15 S1 . . 121.59(16) ?
C14 C15 S1 . . 119.54(14) ?
C17 C16 C15 . . 120.3(2) ?
C17 C16 H16 . . 119.8 ?
C15 C16 H16 . . 119.8 ?
C18 C17 C16 . . 121.1(2) ?
C18 C17 H17 . . 119.4 ?
C16 C17 H17 . . 119.4 ?
C17 C18 C19 . . 119.1(2) ?
C17 C18 H18 . . 120.5 ?
C19 C18 H18 . . 120.5 ?
C18 C19 C14 . . 121.4(2) ?
C18 C19 H19 . . 119.3 ?
C14 C19 H19 . . 119.3 ?
O2 C20 O1 . . 123.83(18) ?
O2 C20 C14 . . 121.95(18) ?
O1 C20 C14 . . 114.23(18) ?
C26 C21 C22 . . 119.3(2) ?
C26 C21 C27 . . 120.4(2) ?
C22 C21 C27 . . 120.3(2) ?
C23 C22 C21 . . 118.8(2) ?
C23 C22 S2 . . 122.15(17) ?
C21 C22 S2 . . 118.99(17) ?
C24 C23 C22 . . 120.5(2) ?
C24 C23 H23 . . 119.7 ?
C22 C23 H23 . . 119.7 ?
C25 C24 C23 . . 120.9(2) ?
C25 C24 H24 . . 119.6 ?
C23 C24 H24 . . 119.6 ?
C24 C25 C26 . . 119.3(3) ?
C24 C25 H25 . . 120.4 ?
C26 C25 H25 . . 120.4 ?
C25 C26 C21 . . 121.2(2) ?
C25 C26 H26 . . 119.4 ?
C21 C26 H26 . . 119.4 ?
O3 C27 O4 . . 124.0(2) ?
O3 C27 C21 . . 121.4(2) ?
O4 C27 C21 . . 114.6(3) ?

loop_
_geom_bond_atom_site_label_1
_geom_bond_atom_site_label_2
_geom_bond_site_symmetry_2
_geom_bond_distance
_geom_bond_publ_flag
S1 C15 . 1.791(2) ?
S1 S2 . 2.0459(8) ?
S2 C22 . 1.788(2) ?
O1 C20 . 1.307(2) ?
O1 H1 . 0.8200 ?
O2 C20 . 1.213(2) ?
O3 C27 . 1.209(3) ?
O4 C27 . 1.290(3) ?
O4 H4' . 0.8200 ?
N1 C8 . 1.330(3) ?
N1 C4 . 1.331(3) ?
N2 C13 . 1.325(3) ?
N2 C9 . 1.331(3) ?
C1 C6 . 1.503(3) ?
C1 C2 . 1.530(3) ?
C1 H1A . 0.9700 ?
C1 H1B . 0.9700 ?
C2 C3 . 1.509(3) ?
C2 H2A . 0.9700 ?
C2 H2B . 0.9700 ?
C3 C11 . 1.503(3) ?
C3 H3A . 0.9700 ?
C3 H3B . 0.9700 ?
C4 C5 . 1.376(3) ?
C4 H4 . 0.9300 ?
C5 C6 . 1.383(3) ?
C5 H5 . 0.9300 ?
C6 C7 . 1.385(3) ?
C7 C8 . 1.377(3) ?
C7 H7 . 0.9300 ?
C8 H8 . 0.9300 ?
C9 C10 . 1.364(4) ?
C9 H9 . 0.9300 ?
C10 C11 . 1.375(3) ?
C10 H10 . 0.9300 ?
C11 C12 . 1.375(3) ?
C12 C13 . 1.377(3) ?
C12 H12 . 0.9300 ?
C13 H13 . 0.9300 ?
C14 C19 . 1.390(3) ?
C14 C15 . 1.404(3) ?
C14 C20 . 1.487(3) ?
C15 C16 . 1.389(3) ?
C16 C17 . 1.383(3) ?
C16 H16 . 0.9300 ?
C17 C18 . 1.370(3) ?
C17 H17 . 0.9300 ?
C18 C19 . 1.375(3) ?
C18 H18 . 0.9300 ?
C19 H19 . 0.9300 ?
C21 C26 . 1.386(3) ?
C21 C22 . 1.396(3) ?
C21 C27 . 1.490(3) ?
C22 C23 . 1.393(3) ?
C23 C24 . 1.374(3) ?
C23 H23 . 0.9300 ?
C24 C25 . 1.367(4) ?
C24 H24 . 0.9300 ?
C25 C26 . 1.378(4) ?
C25 H25 . 0.9300 ?
C26 H26 . 0.9300 ?

loop_
_geom_hbond_atom_site_label_D
_geom_hbond_atom_site_label_H
_geom_hbond_atom_site_label_A
_geom_hbond_site_symmetry_A
_geom_hbond_distance_DH
_geom_hbond_distance_HA
_geom_hbond_distance_DA
_geom_hbond_angle_DHA
O1 H1 N1 1_655 0.82 1.81 2.622(2) 172
O4 H4' N2 . 0.82 1.78 2.597(3) 175
C18 H18 O2 4_566 0.93 2.59 3.433(3) 150

loop_
_geom_torsion_atom_site_label_1
_geom_torsion_atom_site_label_2
_geom_torsion_atom_site_label_3
_geom_torsion_atom_site_label_4
_geom_torsion_site_symmetry_1
_geom_torsion_site_symmetry_2
_geom_torsion_site_symmetry_3
_geom_torsion_site_symmetry_4
_geom_torsion
_geom_torsion_publ_flag
C15 S1 S2 C22 . . . . 95.43(10) ?
C6 C1 C2 C3 . . . . 62.0(2) ?
C1 C2 C3 C11 . . . . 179.41(18) ?
C8 N1 C4 C5 . . . . -0.4(3) ?
N1 C4 C5 C6 . . . . 1.0(3) ?
C4 C5 C6 C7 . . . . -0.5(3) ?
C4 C5 C6 C1 . . . . 179.47(18) ?
C2 C1 C6 C5 . . . . 76.3(2) ?
C2 C1 C6 C7 . . . . -103.7(2) ?
C5 C6 C7 C8 . . . . -0.6(3) ?
C1 C6 C7 C8 . . . . 179.43(19) ?
C4 N1 C8 C7 . . . . -0.8(3) ?
C6 C7 C8 N1 . . . . 1.3(3) ?
C13 N2 C9 C10 . . . . -4.4(5) ?
N2 C9 C10 C11 . . . . 1.8(5) ?
C9 C10 C11 C12 . . . . 1.8(4) ?
C9 C10 C11 C3 . . . . -177.1(3) ?
C2 C3 C11 C12 . . . . -1.2(3) ?
C2 C3 C11 C10 . . . . 177.6(2) ?
C10 C11 C12 C13 . . . . -2.8(4) ?
C3 C11 C12 C13 . . . . 176.0(2) ?
C9 N2 C13 C12 . . . . 3.3(5) ?
C11 C12 C13 N2 . . . . 0.2(4) ?
C19 C14 C15 C16 . . . . -0.3(3) ?
C20 C14 C15 C16 . . . . -178.98(18) ?
C19 C14 C15 S1 . . . . -178.90(14) ?
C20 C14 C15 S1 . . . . 2.4(2) ?
S2 S1 C15 C16 . . . . -14.37(18) ?
S2 S1 C15 C14 . . . . 164.22(14) ?
C14 C15 C16 C17 . . . . 0.2(3) ?
S1 C15 C16 C17 . . . . 178.77(15) ?
C15 C16 C17 C18 . . . . 0.4(3) ?
C16 C17 C18 C19 . . . . -0.8(3) ?
C17 C18 C19 C14 . . . . 0.7(3) ?
C15 C14 C19 C18 . . . . -0.2(3) ?
C20 C14 C19 C18 . . . . 178.56(18) ?
C19 C14 C20 O2 . . . . -164.63(19) ?
C15 C14 C20 O2 . . . . 14.1(3) ?
C19 C14 C20 O1 . . . . 14.9(3) ?
C15 C14 C20 O1 . . . . -166.44(18) ?
C26 C21 C22 C23 . . . . 0.7(3) ?
C27 C21 C22 C23 . . . . -177.7(2) ?
C26 C21 C22 S2 . . . . -177.50(18) ?
C27 C21 C22 S2 . . . . 4.1(3) ?
S1 S2 C22 C23 . . . . -16.22(19) ?
S1 S2 C22 C21 . . . . 161.97(16) ?
C21 C22 C23 C24 . . . . 0.0(3) ?
S2 C22 C23 C24 . . . . 178.19(17) ?
C22 C23 C24 C25 . . . . -0.7(4) ?
C23 C24 C25 C26 . . . . 0.5(4) ?
C24 C25 C26 C21 . . . . 0.2(4) ?
C22 C21 C26 C25 . . . . -0.9(4) ?
C27 C21 C26 C25 . . . . 177.6(3) ?
C26 C21 C27 O3 . . . . -161.3(3) ?
C22 C21 C27 O3 . . . . 17.1(4) ?
C26 C21 C27 O4 . . . . 17.6(4) ?
C22 C21 C27 O4 . . . . -164.0(2) ?

loop_
_cod_related_entry_id
_cod_related_entry_database
_cod_related_entry_code
1 ChemSpider 30654187
